data_7123908
loop_
_publ_author_name
'Merlet, Eric'
'Moreno, Kevin'
'Tron, Arnaud'
'McClenaghan, Nathan D.'
'Kauffmann, Brice'
'Ferrand, Yann'
'OLIVIER, C\'eline'

_publ_section_title
;
 Aromatic Oligoamide Foldamers as Versatile Scaffolds for Induced
 Circularly Polarized Luminescence at Adjustable Wavelengths
;
_journal_name_full 'Chemical Communications'
_journal_paper_doi 10.1039/C9CC04697F
_journal_year 2019
_chemical_formula_moiety '3(C H Cl3), C6 H14, C71 H61 N9 O10'
_chemical_formula_sum 'C80 H78 Cl9 N9 O10'
_chemical_formula_weight 1644.56
_space_group_crystal_system triclinic
_space_group_IT_number 2
_space_group_name_Hall '-P 1'
_space_group_name_H-M_alt 'P -1'
_symmetry_space_group_name_Hall '-P 1'
_symmetry_space_group_name_H-M 'P -1'
_atom_sites_solution_hydrogens mixed
_atom_sites_solution_primary dual
_audit_creation_date 2019-06-18
_audit_creation_method
;
Olex2 1.2
(compiled 2018.05.29 svn.r3508 for OlexSys, GUI svn.r5506)
;
_audit_update_record
;
2019-06-18 deposited with the CCDC.    2019-07-24 downloaded from the CCDC.
;
_cell_angle_alpha 78.3760(10)
_cell_angle_beta 82.129(2)
_cell_angle_gamma 88.2630(10)
_cell_formula_units_Z 2
_cell_length_a 13.4624(3)
_cell_length_b 17.3266(2)
_cell_length_c 17.4125(3)
_cell_measurement_reflns_used 15424
_cell_measurement_temperature 100
_cell_measurement_theta_max 73.492
_cell_measurement_theta_min 2.604
_cell_volume 3940.80(12)
_computing_molecular_graphics 'Olex2 (Dolomanov et al., 2009)'
_computing_publication_material 'Olex2 (Dolomanov et al., 2009)'
_computing_structure_refinement 'ShelXL (Sheldrick, 2015)'
_computing_structure_solution 'ShelXT (Sheldrick, 2015)'
_diffrn_ambient_temperature 100
_diffrn_measured_fraction_theta_full 0.990
_diffrn_measured_fraction_theta_max 0.971
_diffrn_measurement_device_type 'Rigaku FRX AFC10'
_diffrn_radiation_type CuK\a
_diffrn_radiation_wavelength 1.54184
_diffrn_reflns_av_R_equivalents 0.0461
_diffrn_reflns_av_unetI/netI 0.0244
_diffrn_reflns_Laue_measured_fraction_full 0.990
_diffrn_reflns_Laue_measured_fraction_max 0.971
_diffrn_reflns_limit_h_max 16
_diffrn_reflns_limit_h_min -16
_diffrn_reflns_limit_k_max 21
_diffrn_reflns_limit_k_min -21
_diffrn_reflns_limit_l_max 21
_diffrn_reflns_limit_l_min -21
_diffrn_reflns_number 52189
_diffrn_reflns_point_group_measured_fraction_full 0.990
_diffrn_reflns_point_group_measured_fraction_max 0.971
_diffrn_reflns_theta_full 67.684
_diffrn_reflns_theta_max 73.492
_diffrn_reflns_theta_min 2.604
_exptl_absorpt_coefficient_mu 3.451
_exptl_absorpt_correction_T_min 0.43893
_exptl_absorpt_correction_type multi-scan
_exptl_crystal_colour 'clear yellowish'
_exptl_crystal_colour_lustre clear
_exptl_crystal_colour_modifier yellowish
_exptl_crystal_density_diffrn 1.386
_exptl_crystal_description needle
_exptl_crystal_F_000 1708
_exptl_crystal_size_max 0.4
_exptl_crystal_size_mid 0.02
_exptl_crystal_size_min 0.02
_refine_diff_density_max 1.636
_refine_diff_density_min -1.250
_refine_diff_density_rms 0.105
_refine_ls_extinction_coef 0.00035(13)
_refine_ls_extinction_expression Fc^*^=kFc[1+0.001xFc^2^\l^3^/sin(2\q)]^-1/4^
_refine_ls_extinction_method 'SHELXL-2017/1 (Sheldrick 2017)'
_refine_ls_goodness_of_fit_ref 1.054
_refine_ls_hydrogen_treatment mixed
_refine_ls_matrix_type full
_refine_ls_number_parameters 995
_refine_ls_number_reflns 15424
_refine_ls_number_restraints 1
_refine_ls_restrained_S_all 1.054
_refine_ls_R_factor_all 0.0791
_refine_ls_R_factor_gt 0.0780
_refine_ls_shift/su_max 0.000
_refine_ls_shift/su_mean 0.000
_refine_ls_structure_factor_coef Fsqd
_refine_ls_weighting_details 'w=1/[\s^2^(Fo^2^)+(0.1371P)^2^+6.8080P] where P=(Fo^2^+2Fc^2^)/3'
_refine_ls_weighting_scheme calc
_refine_ls_wR_factor_gt 0.2233
_refine_ls_wR_factor_ref 0.2247
_reflns_Friedel_coverage 0.000
_reflns_number_gt 14927
_reflns_number_total 15424
_reflns_threshold_expression 'I > 2\s(I)'
_cod_data_source_file c9cc04697f2.cif
_cod_data_source_block aa-q4fluo_a
_cod_database_code 7123908
_shelx_shelxl_version_number 2017/1
_shelx_space_group_comment
;
The symmetry employed for this shelxl refinement is uniquely defined
by the following loop, which should always be used as a source of
symmetry information in preference to the above space-group names.
They are only intended as comments.
;
_shelx_estimated_absorpt_t_max 0.934
_shelx_estimated_absorpt_t_min 0.339
_olex2_refinement_description
;
1. Fixed Uiso
 At 1.2 times of:
  All C(H) groups, All C(H,H) groups
 At 1.5 times of:
  All C(H,H,H) groups
2. Restrained distances
 C02T-C02Y
 1.54 with sigma of 0.02
3.a Ternary CH refined with riding coordinates:
 C022(H022), C02G(H02J), C02I(H6AA), C02P(H7AA), C02R(H8AA), C02T(H02Z)
3.b Secondary CH2 refined with riding coordinates:
 C01Z(H01A,H01C), C02B(H02B,H02C), C02N(H02V,H02W), C02S(H1AA,HB), C02U(H2AA,
 HC), C02V(H3AA,HD), C02X(H4AA,HG)
3.c Aromatic/amide H refined with riding coordinates:
 C00Z(H00Z), C010(H010), C014(H014), C015(H015), C01B(H01B), C01D(H01D),
 C01F(H01F), C01I(H01I), C01J(H01J), C01K(H01K), C01N(H01N), C01R(H01R),
 C01S(H01S), C01U(H01U), C01W(H01W), C020(H020), C023(H023), C025(H025),
 C026(H026), C027(H027), C028(H028), C02A(H02A), C02C(H02D), C02D(H02E),
 C02F(H02I), C02H(H02K), C02L(H02R), C02O(H02X)
3.d Idealised Me refined as rotating group:
 C2(H2A,H2B,H2C), C02E(H02F,H02G,H02H), C02J(H02L,H02M,H02N), C02K(H02O,H02P,
 H02Q), C02M(H02S,H02T,H02U), C02Q(H02Y,H,HA), C02W(H02,HE,HF), C02Y(H0AA,HH,
 HI), C02Z(H5AA,HJ,HK)
;

loop_
_space_group_symop_operation_xyz
'x, y, z'
'-x, -y, -z'

loop_
_atom_site_label
_atom_site_type_symbol
_atom_site_fract_x
_atom_site_fract_y
_atom_site_fract_z
_atom_site_U_iso_or_equiv
_atom_site_adp_type
_atom_site_occupancy
_atom_site_site_symmetry_order
_atom_site_calc_flag
_atom_site_refinement_flags_posn
Cl1 Cl 0.74331(6) 0.13864(5) 0.43645(5) 0.0376(2) Uani 1 1 d .
Cl2 Cl 0.78401(6) 0.30424(5) 0.41906(5) 0.0394(2) Uani 1 1 d .
C2 C 0.8388(8) -0.1351(6) -0.0178(5) 0.123(3) Uani 1 1 d .
H2A H 0.778083 -0.111106 -0.037690 0.184 Uiso 1 1 calc GR
H2B H 0.840200 -0.126728 0.036041 0.184 Uiso 1 1 calc GR
H2C H 0.839013 -0.191745 -0.017356 0.184 Uiso 1 1 calc GR
Cl3 Cl 0.68769(7) 0.21667(6) 0.56804(5) 0.0425(2) Uani 1 1 d .
Cl4 Cl 0.29556(7) 0.74739(6) 0.25180(6) 0.0470(2) Uani 1 1 d .
Cl5 Cl 0.14715(10) 0.67623(8) 0.18600(8) 0.0701(4) Uani 1 1 d .
H00I H 0.348(3) 0.350(3) 0.292(3) 0.037(11) Uiso 1 1 d .
Cl6 Cl 0.69183(11) 0.00280(7) 0.04369(8) 0.0694(3) Uani 1 1 d .
Cl7 Cl 0.54267(11) 0.11018(9) -0.01701(9) 0.0753(4) Uani 1 1 d .
Cl8 Cl 0.10837(10) 0.69984(10) 0.34789(10) 0.0868(5) Uani 1 1 d .
Cl9 Cl 0.74588(12) 0.16347(9) -0.02966(10) 0.0826(4) Uani 1 1 d .
H00M H 0.555(3) 0.371(2) 0.348(2) 0.018(10) Uiso 1 1 d .
O00A O 0.66531(15) 0.48939(12) 0.23772(12) 0.0245(4) Uani 1 1 d .
O00B O 0.46456(16) 0.18574(11) 0.51206(12) 0.0258(4) Uani 1 1 d .
O00C O 0.24568(15) 0.47360(12) 0.58999(12) 0.0246(4) Uani 1 1 d .
O00D O 0.88828(15) 0.27944(13) 0.12351(12) 0.0271(4) Uani 1 1 d .
O00E O 0.43698(16) 0.03801(12) 0.36347(14) 0.0307(5) Uani 1 1 d .
O00F O 0.26353(17) 0.50941(12) 0.28970(14) 0.0321(5) Uani 1 1 d .
O0G O 0.56438(18) 0.63494(14) 0.09761(14) 0.0361(5) Uani 1 1 d .
O00H O 0.41169(17) 0.29081(14) 0.08591(15) 0.0359(5) Uani 1 1 d .
N00I N 0.30923(17) 0.37988(14) 0.30753(14) 0.0196(4) Uani 1 1 d .
N00J N 0.32727(16) 0.22602(13) 0.36214(13) 0.0177(4) Uani 1 1 d .
N00K N 0.44900(17) 0.34174(13) 0.46543(13) 0.0195(4) Uani 1 1 d .
N00L N 0.61948(16) 0.28504(14) 0.27112(13) 0.0199(4) Uani 1 1 d .
N00M N 0.56286(18) 0.40801(16) 0.33476(14) 0.0213(5) Uani 1 1 d .
N00N N 0.43496(17) 0.41222(14) 0.17006(13) 0.0208(5) Uani 1 1 d .
O00O O 0.3530(2) 0.18634(14) 0.61972(15) 0.0436(6) Uani 1 1 d .
N00P N -0.10035(17) -0.06214(14) 0.69416(14) 0.0221(5) Uani 1 1 d .
O0Q O 0.5537(2) 0.23200(15) 0.10237(17) 0.0446(6) Uani 1 1 d .
N00R N 0.49968(18) 0.16192(15) 0.31341(15) 0.0231(5) Uani 1 1 d .
N0S N 0.5017(2) 0.29095(15) 0.08829(14) 0.0266(5) Uani 1 1 d .
C00T C 0.24889(19) 0.26256(15) 0.39780(15) 0.0169(5) Uani 1 1 d .
C00U C 0.24145(19) 0.34660(15) 0.37346(15) 0.0183(5) Uani 1 1 d .
C00V C 0.4398(2) 0.42155(16) 0.44307(15) 0.0189(5) Uani 1 1 d .
C00W C 0.3721(2) 0.46824(16) 0.48394(16) 0.0203(5) Uani 1 1 d .
C00X C 0.50418(19) 0.45924(16) 0.37450(15) 0.0191(5) Uani 1 1 d .
C00Y C -0.0302(2) -0.01069(15) 0.64198(15) 0.0198(5) Uani 1 1 d .
C00Z C -0.0626(2) 0.04722(16) 0.58265(16) 0.0209(5) Uani 1 1 d .
H00Z H -0.131935 0.052276 0.577288 0.025 Uiso 1 1 calc R
C010 C 0.1059(2) 0.26694(16) 0.50045(16) 0.0216(5) Uani 1 1 d .
H010 H 0.058684 0.241006 0.542648 0.026 Uiso 1 1 calc R
H00R H 0.481(3) 0.204(3) 0.314(2) 0.027(9) Uiso 1 1 d .
C011 C 0.18432(19) 0.13813(15) 0.47839(15) 0.0184(5) Uani 1 1 d .
C012 C 0.3161(2) 0.45593(16) 0.27002(16) 0.0209(5) Uani 1 1 d .
C013 C 0.17700(19) 0.22221(15) 0.45935(15) 0.0177(5) Uani 1 1 d .
C014 C 0.0066(2) 0.09760(16) 0.53131(16) 0.0206(5) Uani 1 1 d .
H014 H -0.016128 0.138005 0.492033 0.025 Uiso 1 1 calc R
C015 C 0.1405(2) 0.03094(16) 0.59667(16) 0.0204(5) Uani 1 1 d .
H015 H 0.209854 0.024897 0.601502 0.024 Uiso 1 1 calc R
C016 C 0.3908(2) 0.30840(16) 0.53016(16) 0.0205(5) Uani 1 1 d .
C017 C 0.3991(2) 0.47261(16) 0.20091(16) 0.0213(5) Uani 1 1 d .
C018 C 0.6339(2) 0.42363(16) 0.27090(15) 0.0203(5) Uani 1 1 d .
C019 C 0.33521(19) 0.14891(16) 0.38513(16) 0.0194(5) Uani 1 1 d .
C01A C 0.1094(2) 0.08946(15) 0.53683(15) 0.0188(5) Uani 1 1 d .
C01B C 0.1056(2) 0.34716(17) 0.47925(17) 0.0235(5) Uani 1 1 d .
H01B H 0.059644 0.376501 0.508658 0.028 Uiso 1 1 calc R
C01C C 0.3107(2) 0.42818(17) 0.55248(16) 0.0213(5) Uani 1 1 d .
C01D C 0.0717(2) -0.01841(16) 0.64907(16) 0.0215(5) Uani 1 1 d .
H01D H 0.093973 -0.057444 0.689761 0.026 Uiso 1 1 calc R
C01E C -0.0918(2) -0.14425(16) 0.71369(16) 0.0197(5) Uani 1 1 d .
C01F C 0.1719(2) 0.38784(16) 0.41462(16) 0.0212(5) Uani 1 1 d .
H01F H 0.168250 0.443594 0.399755 0.025 Uiso 1 1 calc R
C01G C 0.65628(19) 0.21750(16) 0.24961(16) 0.0201(5) Uani 1 1 d .
C01H C 0.67353(19) 0.34992(16) 0.24360(15) 0.0203(5) Uani 1 1 d .
C01I C 0.4353(2) 0.58548(16) 0.39322(17) 0.0233(5) Uani 1 1 d .
H01I H 0.434763 0.641152 0.376417 0.028 Uiso 1 1 calc R
C01J C 0.3699(2) 0.55100(16) 0.45752(17) 0.0229(5) Uani 1 1 d .
H01J H 0.323530 0.582374 0.484142 0.028 Uiso 1 1 calc R
C01K C 0.3206(2) 0.34791(17) 0.57601(16) 0.0220(5) Uani 1 1 d .
H01K H 0.281017 0.319979 0.622020 0.026 Uiso 1 1 calc R
C01L C 0.5119(2) 0.42830(17) 0.10938(16) 0.0217(5) Uani 1 1 d .
C01M C -0.1790(2) -0.17442(16) 0.76440(16) 0.0214(5) Uani 1 1 d .
C01N C 0.5037(2) 0.54009(16) 0.35128(16) 0.0217(5) Uani 1 1 d .
H01N H 0.548982 0.565256 0.307304 0.026 Uiso 1 1 calc R
C01O C 0.5583(2) 0.50343(18) 0.08400(16) 0.0244(6) Uani 1 1 d .
C01P C 0.5165(2) 0.56520(17) 0.12071(17) 0.0261(6) Uani 1 1 d .
C01Q C 0.4284(2) 0.10946(16) 0.35219(16) 0.0218(5) Uani 1 1 d .
C01R C -0.0157(2) -0.19381(17) 0.68934(16) 0.0221(5) Uani 1 1 d .
H01R H 0.043006 -0.173192 0.655647 0.027 Uiso 1 1 calc R
C01S C 0.7646(2) 0.35392(17) 0.19253(16) 0.0216(5) Uani 1 1 d .
H01S H 0.798728 0.402537 0.172681 0.026 Uiso 1 1 calc R
C01T C 0.8026(2) 0.28499(18) 0.17233(16) 0.0230(6) Uani 1 1 d .
C01U C 0.4335(2) 0.55055(17) 0.17703(17) 0.0238(6) Uani 1 1 d .
H01U H 0.400504 0.591881 0.199074 0.029 Uiso 1 1 calc R
C01V C -0.1924(2) -0.03989(17) 0.73183(17) 0.0242(6) Uani 1 1 d .
C01W C 0.2641(2) 0.10245(16) 0.44076(16) 0.0203(5) Uani 1 1 d .
H01W H 0.271197 0.046748 0.452300 0.024 Uiso 1 1 calc R
C01X C 0.7500(2) 0.21286(17) 0.20277(16) 0.0221(5) Uani 1 1 d .
C01Y C 0.3999(2) 0.22074(17) 0.55940(17) 0.0244(6) Uani 1 1 d .
C01Z C 0.1901(2) 0.43670(17) 0.66446(17) 0.0241(6) Uani 1 1 d .
H01A H 0.236658 0.415933 0.703107 0.029 Uiso 1 1 calc R
H01C H 0.150156 0.392279 0.657177 0.029 Uiso 1 1 calc R
C020 C -0.1903(2) -0.25601(17) 0.79042(17) 0.0245(6) Uani 1 1 d .
H020 H -0.248615 -0.277175 0.824348 0.029 Uiso 1 1 calc R
C021 C 0.5948(2) 0.14854(16) 0.27582(16) 0.0218(5) Uani 1 1 d .
C022 C 0.1217(2) 0.49785(18) 0.69432(18) 0.0268(6) Uani 1 1 d .
H022 H 0.162709 0.545382 0.692979 0.032 Uiso 1 1 calc R
C023 C 0.6367(2) 0.37704(19) 0.01602(17) 0.0280(6) Uani 1 1 d .
H023 H 0.663952 0.333864 -0.006059 0.034 Uiso 1 1 calc R
C024 C -0.2426(2) -0.10819(17) 0.77580(17) 0.0242(6) Uani 1 1 d .
C025 C 0.6309(2) 0.07697(17) 0.26121(18) 0.0259(6) Uani 1 1 d .
H025 H 0.591357 0.030752 0.279567 0.031 Uiso 1 1 calc R
C026 C -0.0287(2) -0.27430(17) 0.71605(17) 0.0247(6) Uani 1 1 d .
H026 H 0.022076 -0.309311 0.700228 0.030 Uiso 1 1 calc R
C027 C 0.7280(2) 0.07317(18) 0.21829(19) 0.0286(6) Uani 1 1 d .
H027 H 0.753821 0.023375 0.210183 0.034 Uiso 1 1 calc R
C028 C 0.6430(2) 0.51341(19) 0.02511(18) 0.0285(6) Uani 1 1 d .
H028 H 0.673128 0.563901 0.007830 0.034 Uiso 1 1 calc R
C029 C 0.5531(2) 0.36766(17) 0.07079(16) 0.0242(6) Uani 1 1 d .
C02A C -0.1150(2) -0.30521(17) 0.76579(18) 0.0251(6) Uani 1 1 d .
H02A H -0.121886 -0.360657 0.782833 0.030 Uiso 1 1 calc R
C02B C 0.9439(2) 0.35075(19) 0.09102(18) 0.0285(6) Uani 1 1 d .
H02B H 0.967497 0.372258 0.133867 0.034 Uiso 1 1 calc R
H02C H 0.901023 0.390814 0.062340 0.034 Uiso 1 1 calc R
C02C C 0.6821(2) 0.4518(2) -0.00734(18) 0.0315(7) Uani 1 1 d .
H02D H 0.740133 0.459429 -0.045767 0.038 Uiso 1 1 calc R
C02D C 0.7855(2) 0.13888(19) 0.18826(18) 0.0278(6) Uani 1 1 d .
H02E H 0.848983 0.134779 0.157847 0.033 Uiso 1 1 calc R
C02E C 0.4799(3) 0.10239(17) 0.5431(2) 0.0334(7) Uani 1 1 d .
H02F H 0.414916 0.075564 0.556446 0.050 Uiso 1 1 calc GR
H02G H 0.513012 0.096340 0.590722 0.050 Uiso 1 1 calc GR
H02H H 0.522024 0.079155 0.503105 0.050 Uiso 1 1 calc GR
C02F C -0.2324(2) 0.03504(18) 0.7323(2) 0.0328(7) Uani 1 1 d .
H02I H -0.197635 0.080903 0.703149 0.039 Uiso 1 1 calc R
C02G C 1.0325(2) 0.3306(2) 0.03491(18) 0.0323(7) Uani 1 1 d .
H02J H 1.069661 0.285611 0.063813 0.039 Uiso 1 1 calc R
C02H C -0.3360(2) -0.10127(19) 0.8208(2) 0.0316(7) Uani 1 1 d .
H02K H -0.370848 -0.146779 0.850608 0.038 Uiso 1 1 calc R
C02I C 0.7000(2) 0.22723(19) 0.46493(18) 0.0287(6) Uani 1 1 d .
H6AA H 0.632869 0.240412 0.447177 0.034 Uiso 1 1 calc R
C02J C 0.0784(3) 0.4655(2) 0.7802(2) 0.0389(8) Uani 1 1 d .
H02L H 0.035054 0.505375 0.800505 0.058 Uiso 1 1 calc GR
H02M H 0.133233 0.452237 0.812279 0.058 Uiso 1 1 calc GR
H02N H 0.039103 0.418068 0.782974 0.058 Uiso 1 1 calc GR
C02K C 0.0399(3) 0.5225(2) 0.6415(2) 0.0397(8) Uani 1 1 d .
H02O H 0.070722 0.539123 0.586467 0.060 Uiso 1 1 calc GR
H02P H 0.001134 0.566269 0.658496 0.060 Uiso 1 1 calc GR
H02Q H -0.004769 0.477743 0.645572 0.060 Uiso 1 1 calc GR
C02L C -0.3763(3) -0.0269(2) 0.8209(2) 0.0404(8) Uani 1 1 d .
H02R H -0.439515 -0.021259 0.851061 0.048 Uiso 1 1 calc R
C02M C 0.9972(3) 0.3055(3) -0.0357(2) 0.0438(9) Uani 1 1 d .
H02S H 0.960137 0.348898 -0.064515 0.066 Uiso 1 1 calc GR
H02T H 0.953347 0.259512 -0.017113 0.066 Uiso 1 1 calc GR
H02U H 1.055405 0.291891 -0.070849 0.066 Uiso 1 1 calc GR
C02N C 0.5345(3) 0.6968(2) 0.1416(3) 0.0450(9) Uani 1 1 d .
H02V H 0.514655 0.673282 0.198124 0.054 Uiso 1 1 calc R
H02W H 0.476200 0.725952 0.120939 0.054 Uiso 1 1 calc R
C02O C -0.3251(3) 0.0401(2) 0.7771(2) 0.0413(8) Uani 1 1 d .
H02X H -0.354499 0.090460 0.777959 0.050 Uiso 1 1 calc R
C02P C 0.1987(3) 0.67846(19) 0.2729(2) 0.0377(7) Uani 1 1 d .
H7AA H 0.227683 0.625327 0.291871 0.045 Uiso 1 1 calc R
C02Q C 1.1027(3) 0.4012(3) 0.0091(2) 0.0465(9) Uani 1 1 d .
H02Y H 1.163597 0.386394 -0.022468 0.070 Uiso 1 1 calc GR
H H 1.120711 0.417822 0.055993 0.070 Uiso 1 1 calc GR
HA H 1.069093 0.444699 -0.022695 0.070 Uiso 1 1 calc GR
C02R C 0.6528(3) 0.1013(3) 0.0282(3) 0.0497(9) Uani 1 1 d .
H8AA H 0.637313 0.117135 0.080664 0.060 Uiso 1 1 calc R
C02S C 0.9287(4) -0.0982(3) -0.0701(3) 0.0603(11) Uani 1 1 d .
H1AA H 0.936187 -0.118223 -0.119962 0.072 Uiso 1 1 calc R
HB H 0.988910 -0.114552 -0.043906 0.072 Uiso 1 1 calc R
C02T C 0.6218(4) 0.7528(3) 0.1329(3) 0.0614(12) Uani 1 1 d D
H02Z H 0.637680 0.778828 0.075977 0.074 Uiso 1 1 calc R
C02U C 0.9243(4) -0.0103(4) -0.0894(3) 0.0665(13) Uani 1 1 d .
H2AA H 0.919304 0.009655 -0.039627 0.080 Uiso 1 1 calc R
HC H 0.862680 0.005914 -0.113675 0.080 Uiso 1 1 calc R
C02V C 1.0125(4) 0.0273(4) -0.1443(3) 0.0691(14) Uani 1 1 d .
H3AA H 1.073450 0.011741 -0.118845 0.083 Uiso 1 1 calc R
HD H 1.018698 0.004993 -0.192783 0.083 Uiso 1 1 calc R
C02W C 0.5890(5) 0.8161(3) 0.1814(3) 0.0738(15) Uani 1 1 d .
H02 H 0.646419 0.849454 0.181545 0.111 Uiso 1 1 calc GR
HE H 0.563780 0.790691 0.235849 0.111 Uiso 1 1 calc GR
HF H 0.535827 0.848496 0.157784 0.111 Uiso 1 1 calc GR
C02X C 1.0121(5) 0.1147(4) -0.1686(4) 0.0825(17) Uani 1 1 d .
H4AA H 1.010822 0.136958 -0.120409 0.099 Uiso 1 1 calc R
HG H 0.948680 0.130470 -0.190408 0.099 Uiso 1 1 calc R
C02Y C 0.7102(5) 0.7142(4) 0.1590(5) 0.0865(18) Uani 1 1 d D
H0AA H 0.738545 0.681216 0.121817 0.130 Uiso 1 1 calc GR
HH H 0.692957 0.681152 0.211673 0.130 Uiso 1 1 calc GR
HI H 0.759496 0.753781 0.161450 0.130 Uiso 1 1 calc GR
C02Z C 1.0969(7) 0.1529(6) -0.2280(5) 0.124(3) Uani 1 1 d .
H5AA H 1.092707 0.138977 -0.279354 0.186 Uiso 1 1 calc GR
HJ H 1.160954 0.134284 -0.210171 0.186 Uiso 1 1 calc GR
HK H 1.092353 0.210208 -0.233373 0.186 Uiso 1 1 calc GR

loop_
_atom_site_aniso_label
_atom_site_aniso_U_11
_atom_site_aniso_U_22
_atom_site_aniso_U_33
_atom_site_aniso_U_23
_atom_site_aniso_U_13
_atom_site_aniso_U_12
Cl1 0.0440(4) 0.0306(4) 0.0382(4) -0.0087(3) -0.0039(3) 0.0046(3)
Cl2 0.0379(4) 0.0331(4) 0.0439(4) -0.0023(3) -0.0014(3) -0.0027(3)
C2 0.142(8) 0.120(7) 0.107(6) -0.035(5) -0.010(6) 0.032(6)
Cl3 0.0521(5) 0.0483(5) 0.0272(4) -0.0078(3) -0.0062(3) 0.0030(4)
Cl4 0.0487(5) 0.0488(5) 0.0435(5) -0.0077(4) -0.0051(4) -0.0170(4)
Cl5 0.0780(8) 0.0659(7) 0.0728(7) -0.0068(6) -0.0375(6) -0.0233(6)
Cl6 0.0872(9) 0.0518(6) 0.0700(7) -0.0092(5) -0.0199(6) 0.0122(6)
Cl7 0.0711(8) 0.0846(9) 0.0756(8) -0.0140(7) -0.0332(7) 0.0060(7)
Cl8 0.0599(7) 0.0956(10) 0.1040(11) -0.0445(9) 0.0342(7) -0.0249(7)
Cl9 0.0798(9) 0.0686(8) 0.0891(10) -0.0120(7) 0.0239(7) -0.0237(7)
O00A 0.0247(10) 0.0219(10) 0.0244(10) 0.0018(8) -0.0029(8) -0.0033(8)
O00B 0.0301(10) 0.0151(10) 0.0279(10) 0.0031(8) -0.0016(8) 0.0067(8)
O00C 0.0272(10) 0.0203(10) 0.0232(9) -0.0010(8) 0.0016(8) 0.0054(8)
O00D 0.0172(9) 0.0340(11) 0.0268(10) -0.0037(9) 0.0059(8) -0.0031(8)
O00E 0.0272(10) 0.0155(10) 0.0412(12) 0.0046(8) 0.0073(9) 0.0049(8)
O00F 0.0314(11) 0.0176(10) 0.0400(12) 0.0045(9) 0.0047(9) 0.0044(8)
O0G 0.0396(13) 0.0243(11) 0.0405(12) 0.0013(9) 0.0004(10) -0.0178(9)
O00H 0.0289(12) 0.0279(12) 0.0458(13) -0.0009(10) 0.0055(9) -0.0085(9)
N00I 0.0168(10) 0.0162(11) 0.0230(11) 0.0019(9) -0.0016(9) 0.0010(9)
N00J 0.0138(10) 0.0162(11) 0.0204(10) 0.0012(8) 0.0000(8) -0.0002(8)
N00K 0.0206(11) 0.0177(11) 0.0190(10) -0.0004(8) -0.0040(8) 0.0013(8)
N00L 0.0164(10) 0.0198(11) 0.0213(11) -0.0005(9) -0.0006(8) 0.0024(8)
N00M 0.0242(12) 0.0136(12) 0.0231(12) 0.0019(10) -0.0015(9) 0.0007(9)
N00N 0.0212(11) 0.0189(11) 0.0193(10) 0.0039(8) -0.0030(9) -0.0024(8)
O00O 0.0604(16) 0.0229(12) 0.0354(13) 0.0070(10) 0.0160(11) 0.0036(10)
N00P 0.0204(11) 0.0163(11) 0.0253(11) 0.0013(9) 0.0042(9) -0.0018(9)
O0Q 0.0496(15) 0.0260(12) 0.0565(16) -0.0009(11) -0.0134(12) 0.0070(11)
N00R 0.0183(11) 0.0160(12) 0.0308(12) -0.0005(9) 0.0050(9) 0.0030(9)
N0S 0.0347(14) 0.0226(12) 0.0191(11) 0.0020(9) -0.0007(9) -0.0008(10)
C00T 0.0156(11) 0.0149(12) 0.0188(12) -0.0003(10) -0.0021(9) 0.0003(9)
C00U 0.0163(12) 0.0157(12) 0.0209(12) 0.0019(10) -0.0036(9) -0.0006(9)
C00V 0.0203(12) 0.0168(12) 0.0192(12) -0.0006(10) -0.0050(10) 0.0006(10)
C00W 0.0233(13) 0.0183(13) 0.0190(12) -0.0016(10) -0.0048(10) 0.0013(10)
C00X 0.0184(12) 0.0189(13) 0.0192(12) -0.0002(10) -0.0051(10) 0.0011(9)
C00Y 0.0212(13) 0.0163(12) 0.0198(12) -0.0013(10) 0.0026(10) -0.0033(10)
C00Z 0.0180(12) 0.0183(13) 0.0246(13) -0.0010(10) -0.0008(10) -0.0022(10)
C010 0.0177(12) 0.0205(13) 0.0239(13) -0.0012(10) 0.0012(10) -0.0008(10)
C011 0.0161(12) 0.0169(12) 0.0204(12) 0.0007(10) -0.0026(9) 0.0000(9)
C012 0.0201(12) 0.0159(13) 0.0240(13) 0.0030(10) -0.0038(10) -0.0020(10)
C013 0.0153(11) 0.0160(12) 0.0199(12) 0.0005(10) -0.0020(9) -0.0003(9)
C014 0.0202(13) 0.0180(13) 0.0207(12) 0.0014(10) -0.0005(10) -0.0003(10)
C015 0.0177(12) 0.0203(13) 0.0216(12) -0.0011(10) -0.0019(10) -0.0009(10)
C016 0.0210(12) 0.0180(13) 0.0210(12) 0.0001(10) -0.0041(10) 0.0016(10)
C017 0.0206(13) 0.0204(13) 0.0198(12) 0.0052(10) -0.0051(10) -0.0009(10)
C018 0.0182(12) 0.0231(14) 0.0184(12) 0.0005(10) -0.0054(10) 0.0002(10)
C019 0.0173(12) 0.0162(12) 0.0216(12) 0.0014(10) 0.0005(10) 0.0002(9)
C01A 0.0191(12) 0.0160(12) 0.0194(12) -0.0015(10) 0.0015(10) -0.0014(9)
C01B 0.0192(12) 0.0220(14) 0.0274(14) -0.0036(11) 0.0005(10) 0.0019(10)
C01C 0.0214(13) 0.0216(13) 0.0209(12) -0.0041(10) -0.0032(10) 0.0028(10)
C01D 0.0219(13) 0.0199(13) 0.0203(12) 0.0015(10) -0.0023(10) -0.0013(10)
C01E 0.0198(12) 0.0168(13) 0.0202(12) 0.0012(10) -0.0008(10) -0.0027(10)
C01F 0.0189(12) 0.0163(12) 0.0262(13) 0.0004(10) -0.0030(10) 0.0005(10)
C01G 0.0172(12) 0.0205(13) 0.0204(12) -0.0011(10) -0.0002(10) 0.0034(10)
C01H 0.0166(12) 0.0236(14) 0.0189(12) 0.0008(10) -0.0028(10) 0.0000(10)
C01I 0.0295(14) 0.0162(13) 0.0239(13) -0.0010(10) -0.0071(11) 0.0013(10)
C01J 0.0278(14) 0.0173(13) 0.0237(13) -0.0036(10) -0.0053(11) 0.0046(10)
C01K 0.0231(13) 0.0206(13) 0.0210(12) -0.0009(10) -0.0032(10) 0.0010(10)
C01L 0.0203(12) 0.0229(14) 0.0187(12) 0.0059(10) -0.0050(10) -0.0031(10)
C01M 0.0208(13) 0.0196(13) 0.0214(12) 0.0001(10) -0.0003(10) -0.0031(10)
C01N 0.0241(13) 0.0194(13) 0.0202(12) 0.0006(10) -0.0047(10) -0.0014(10)
C01O 0.0218(13) 0.0266(15) 0.0220(13) 0.0045(11) -0.0058(10) -0.0068(11)
C01P 0.0291(14) 0.0211(14) 0.0255(14) 0.0070(11) -0.0097(11) -0.0104(11)
C01Q 0.0203(13) 0.0165(13) 0.0246(13) 0.0022(10) 0.0013(10) 0.0014(10)
C01R 0.0204(13) 0.0206(13) 0.0230(13) 0.0004(10) -0.0015(10) -0.0007(10)
C01S 0.0165(12) 0.0256(14) 0.0202(12) 0.0005(10) -0.0008(10) -0.0034(10)
C01T 0.0147(12) 0.0331(15) 0.0191(12) -0.0018(11) -0.0008(10) 0.0008(10)
C01U 0.0237(13) 0.0208(14) 0.0246(13) 0.0033(11) -0.0064(11) -0.0037(10)
C01V 0.0225(13) 0.0212(14) 0.0256(13) -0.0022(11) 0.0049(11) -0.0016(11)
C01W 0.0191(12) 0.0152(12) 0.0237(13) 0.0016(10) -0.0007(10) -0.0001(9)
C01X 0.0159(12) 0.0276(14) 0.0215(12) -0.0035(11) -0.0006(10) 0.0031(10)
C01Y 0.0268(14) 0.0193(14) 0.0246(13) 0.0010(11) -0.0026(11) 0.0022(11)
C01Z 0.0245(13) 0.0223(14) 0.0234(13) -0.0021(11) -0.0001(11) 0.0003(11)
C020 0.0242(13) 0.0206(14) 0.0250(13) 0.0041(11) -0.0017(10) -0.0061(10)
C021 0.0177(12) 0.0202(13) 0.0243(13) -0.0002(10) 0.0020(10) 0.0033(10)
C022 0.0225(13) 0.0272(15) 0.0314(15) -0.0089(12) -0.0012(11) 0.0007(11)
C023 0.0246(14) 0.0340(16) 0.0228(13) 0.0003(12) -0.0029(11) 0.0015(12)
C024 0.0228(13) 0.0212(14) 0.0248(13) -0.0007(11) 0.0047(11) -0.0026(10)
C025 0.0215(13) 0.0218(14) 0.0307(14) -0.0015(11) 0.0027(11) 0.0038(10)
C026 0.0244(13) 0.0206(14) 0.0285(14) -0.0020(11) -0.0065(11) 0.0029(10)
C027 0.0246(14) 0.0271(15) 0.0327(15) -0.0066(12) 0.0002(12) 0.0072(11)
C028 0.0207(13) 0.0335(16) 0.0275(14) 0.0055(12) -0.0046(11) -0.0111(11)
C029 0.0229(13) 0.0252(14) 0.0214(13) 0.0044(11) -0.0045(10) -0.0039(11)
C02A 0.0256(14) 0.0171(13) 0.0303(14) 0.0036(11) -0.0073(11) -0.0036(10)
C02B 0.0198(13) 0.0359(17) 0.0269(14) -0.0028(12) 0.0027(11) -0.0052(11)
C02C 0.0208(14) 0.0427(18) 0.0269(14) 0.0032(13) -0.0025(11) -0.0063(12)
C02D 0.0195(13) 0.0332(16) 0.0292(14) -0.0065(12) 0.0010(11) 0.0062(11)
C02E 0.0387(17) 0.0148(14) 0.0414(17) 0.0048(12) -0.0041(14) 0.0092(12)
C02F 0.0305(16) 0.0187(14) 0.0421(17) 0.0002(12) 0.0112(13) -0.0027(11)
C02G 0.0216(14) 0.0468(19) 0.0267(14) -0.0081(13) 0.0056(11) -0.0083(13)
C02H 0.0267(15) 0.0245(15) 0.0372(16) -0.0006(12) 0.0103(12) -0.0052(11)
C02I 0.0275(14) 0.0295(16) 0.0270(14) -0.0011(12) -0.0036(11) 0.0042(12)
C02J 0.0365(17) 0.0399(19) 0.0377(18) -0.0119(15) 0.0123(14) -0.0064(14)
C02K 0.0277(16) 0.0393(19) 0.058(2) -0.0183(16) -0.0161(15) 0.0113(14)
C02L 0.0309(16) 0.0305(17) 0.051(2) -0.0039(15) 0.0175(15) -0.0008(13)
C02M 0.0409(19) 0.062(2) 0.0276(16) -0.0126(16) 0.0063(14) -0.0150(17)
C02N 0.048(2) 0.0255(17) 0.059(2) -0.0041(16) 0.0014(17) -0.0140(15)
C02O 0.0363(18) 0.0234(16) 0.056(2) -0.0042(15) 0.0171(16) 0.0024(13)
C02P 0.0397(18) 0.0212(15) 0.052(2) -0.0031(14) -0.0092(15) -0.0036(13)
C02Q 0.0312(17) 0.066(3) 0.0411(19) -0.0159(18) 0.0131(14) -0.0221(17)
C02R 0.052(2) 0.044(2) 0.050(2) -0.0004(17) -0.0112(18) 0.0005(17)
C02S 0.061(3) 0.067(3) 0.058(3) -0.024(2) -0.010(2) 0.010(2)
C02T 0.068(3) 0.053(3) 0.062(3) -0.015(2) 0.008(2) -0.032(2)
C02U 0.062(3) 0.084(4) 0.057(3) -0.024(3) -0.009(2) 0.014(3)
C02V 0.069(3) 0.093(4) 0.053(3) -0.035(3) -0.007(2) 0.008(3)
C02W 0.094(4) 0.066(3) 0.066(3) -0.026(3) -0.001(3) -0.030(3)
C02X 0.096(4) 0.087(4) 0.067(3) -0.020(3) -0.008(3) -0.019(3)
C02Y 0.072(4) 0.076(4) 0.118(5) -0.023(4) -0.025(4) -0.010(3)
C02Z 0.133(7) 0.124(7) 0.124(7) -0.070(6) 0.028(5) -0.048(6)

loop_
_atom_type_symbol
_atom_type_description
_atom_type_scat_dispersion_real
_atom_type_scat_dispersion_imag
_atom_type_scat_source
C C 0.0181 0.0091 'International Tables Vol C Tables 4.2.6.8 and 6.1.1.4'
H H 0.0000 0.0000 'International Tables Vol C Tables 4.2.6.8 and 6.1.1.4'
Cl Cl 0.3639 0.7018 'International Tables Vol C Tables 4.2.6.8 and 6.1.1.4'
N N 0.0311 0.0180 'International Tables Vol C Tables 4.2.6.8 and 6.1.1.4'
O O 0.0492 0.0322 'International Tables Vol C Tables 4.2.6.8 and 6.1.1.4'

loop_
_geom_angle_atom_site_label_1
_geom_angle_atom_site_label_2
_geom_angle_atom_site_label_3
_geom_angle
H2A C2 H2B 109.5
H2A C2 H2C 109.5
H2B C2 H2C 109.5
C02S C2 H2A 109.5
C02S C2 H2B 109.5
C02S C2 H2C 109.5
C01Y O00B C02E 113.8(2)
C01C O00C C01Z 117.5(2)
C01T O00D C02B 117.3(2)
C01P O0G C02N 118.1(3)
C00U N00I H00I 115(3)
C012 N00I H00I 118(3)
C012 N00I C00U 127.7(2)
C019 N00J C00T 117.6(2)
C016 N00K C00V 116.0(2)
C01H N00L C01G 117.3(2)
C00X N00M H00M 116(3)
C018 N00M H00M 114(3)
C018 N00M C00X 130.1(3)
C017 N00N C01L 116.1(2)
C01E N00P C00Y 125.7(2)
C01E N00P C01V 108.5(2)
C01V N00P C00Y 125.7(2)
C01Q N00R H00R 110(3)
C01Q N00R C021 129.5(3)
C021 N00R H00R 121(3)
O00H N0S O0Q 125.0(3)
O00H N0S C029 118.0(2)
O0Q N0S C029 117.0(3)
N00J C00T C00U 117.4(2)
N00J C00T C013 123.3(2)
C013 C00T C00U 119.3(2)
N00I C00U C00T 115.0(2)
C01F C00U N00I 125.2(2)
C01F C00U C00T 119.8(2)
N00K C00V C00W 124.1(2)
N00K C00V C00X 117.0(2)
C00W C00V C00X 118.9(2)
C00V C00W C01C 116.8(2)
C00V C00W C01J 120.1(3)
C01J C00W C01C 123.1(3)
N00M C00X C00V 114.8(2)
C01N C00X N00M 125.0(3)
C01N C00X C00V 120.2(2)
C00Z C00Y N00P 120.1(2)
C01D C00Y N00P 120.1(2)
C01D C00Y C00Z 119.8(2)
C00Y C00Z H00Z 120.0
C014 C00Z C00Y 120.0(2)
C014 C00Z H00Z 120.0
C013 C010 H010 120.0
C01B C010 H010 120.0
C01B C010 C013 119.9(3)
C013 C011 C01A 122.0(2)
C01W C011 C013 118.2(2)
C01W C011 C01A 119.8(2)
O00F C012 N00I 124.9(3)
O00F C012 C017 120.7(2)
N00I C012 C017 114.4(2)
C00T C013 C011 117.1(2)
C010 C013 C00T 119.0(2)
C010 C013 C011 123.9(2)
C00Z C014 H014 119.6
C00Z C014 C01A 120.8(2)
C01A C014 H014 119.6
C01A C015 H015 119.4
C01D C015 H015 119.4
C01D C015 C01A 121.1(2)
N00K C016 C01K 125.5(2)
N00K C016 C01Y 118.5(2)
C01K C016 C01Y 116.0(2)
N00N C017 C012 117.2(2)
N00N C017 C01U 125.7(3)
C01U C017 C012 117.1(3)
O00A C018 N00M 125.5(3)
O00A C018 C01H 122.0(2)
N00M C018 C01H 112.4(2)
N00J C019 C01Q 117.6(2)
N00J C019 C01W 123.8(2)
C01W C019 C01Q 118.5(2)
C014 C01A C011 121.2(2)
C015 C01A C011 120.3(2)
C015 C01A C014 118.4(2)
C010 C01B H01B 119.1
C010 C01B C01F 121.8(3)
C01F C01B H01B 119.1
O00C C01C C00W 115.9(2)
O00C C01C C01K 124.7(3)
C01K C01C C00W 119.4(3)
C00Y C01D H01D 120.0
C015 C01D C00Y 120.0(2)
C015 C01D H01D 120.0
N00P C01E C01M 108.5(2)
C01R C01E N00P 129.9(2)
C01R C01E C01M 121.5(3)
C00U C01F C01B 119.9(2)
C00U C01F H01F 120.1
C01B C01F H01F 120.1
N00L C01G C01X 123.4(3)
N00L C01G C021 117.0(2)
C01X C01G C021 119.6(3)
N00L C01H C018 116.6(2)
N00L C01H C01S 124.7(3)
C01S C01H C018 118.7(2)
C01J C01I H01I 119.2
C01J C01I C01N 121.5(3)
C01N C01I H01I 119.2
C00W C01J H01J 120.3
C01I C01J C00W 119.4(3)
C01I C01J H01J 120.3
C016 C01K H01K 120.9
C01C C01K C016 118.2(3)
C01C C01K H01K 120.9
N00N C01L C01O 123.4(3)
N00N C01L C029 120.2(3)
C029 C01L C01O 116.4(3)
C01E C01M C024 107.2(2)
C020 C01M C01E 119.6(3)
C020 C01M C024 133.1(3)
C00X C01N C01I 119.7(3)
C00X C01N H01N 120.1
C01I C01N H01N 120.1
C01P C01O C01L 117.1(3)
C028 C01O C01L 119.7(3)
C028 C01O C01P 123.2(3)
O0G C01P C01O 115.7(3)
O0G C01P C01U 124.9(3)
C01U C01P C01O 119.4(3)
O00E C01Q N00R 125.6(3)
O00E C01Q C019 121.9(2)
N00R C01Q C019 112.5(2)
C01E C01R H01R 121.2
C026 C01R C01E 117.6(3)
C026 C01R H01R 121.2
C01H C01S H01S 121.1
C01T C01S C01H 117.7(3)
C01T C01S H01S 121.1
O00D C01T C01S 124.7(3)
O00D C01T C01X 115.2(3)
C01S C01T C01X 120.1(2)
C017 C01U H01U 121.0
C01P C01U C017 117.9(3)
C01P C01U H01U 121.0
N00P C01V C024 108.7(2)
C02F C01V N00P 129.5(3)
C02F C01V C024 121.8(3)
C011 C01W C019 119.7(2)
C011 C01W H01W 120.2
C019 C01W H01W 120.2
C01G C01X C01T 116.6(3)
C02D C01X C01G 119.4(3)
C02D C01X C01T 124.0(3)
O00B C01Y C016 113.5(2)
O00O C01Y O00B 123.8(3)
O00O C01Y C016 122.7(3)
O00C C01Z H01A 110.1
O00C C01Z H01C 110.1
O00C C01Z C022 108.0(2)
H01A C01Z H01C 108.4
C022 C01Z H01A 110.1
C022 C01Z H01C 110.1
C01M C020 H020 120.6
C02A C020 C01M 118.8(3)
C02A C020 H020 120.6
N00R C021 C01G 114.6(2)
C025 C021 N00R 125.5(3)
C025 C021 C01G 119.9(2)
C01Z C022 H022 108.2
C01Z C022 C02J 108.9(3)
C01Z C022 C02K 111.0(3)
C02J C022 H022 108.2
C02K C022 H022 108.2
C02K C022 C02J 112.2(3)
C029 C023 H023 120.5
C029 C023 C02C 118.9(3)
C02C C023 H023 120.5
C01V C024 C01M 107.2(2)
C02H C024 C01M 133.2(3)
C02H C024 C01V 119.7(3)
C021 C025 H025 120.5
C021 C025 C027 119.1(3)
C027 C025 H025 120.5
C01R C026 H026 119.2
C01R C026 C02A 121.6(3)
C02A C026 H026 119.2
C025 C027 H027 118.9
C02D C027 C025 122.1(3)
C02D C027 H027 118.9
C01O C028 H028 119.4
C02C C028 C01O 121.2(3)
C02C C028 H028 119.4
C01L C029 N0S 118.9(2)
C023 C029 N0S 117.6(3)
C023 C029 C01L 123.5(3)
C020 C02A C026 120.8(3)
C020 C02A H02A 119.6
C026 C02A H02A 119.6
O00D C02B H02B 110.2
O00D C02B H02C 110.2
O00D C02B C02G 107.6(3)
H02B C02B H02C 108.5
C02G C02B H02B 110.2
C02G C02B H02C 110.2
C023 C02C H02D 119.9
C028 C02C C023 120.2(3)
C028 C02C H02D 119.9
C01X C02D H02E 120.2
C027 C02D C01X 119.6(3)
C027 C02D H02E 120.2
O00B C02E H02F 109.5
O00B C02E H02G 109.5
O00B C02E H02H 109.5
H02F C02E H02G 109.5
H02F C02E H02H 109.5
H02G C02E H02H 109.5
C01V C02F H02I 121.4
C02O C02F C01V 117.3(3)
C02O C02F H02I 121.4
C02B C02G H02J 108.4
C02B C02G C02M 110.6(3)
C02B C02G C02Q 109.4(3)
C02M C02G H02J 108.4
C02M C02G C02Q 111.6(3)
C02Q C02G H02J 108.4
C024 C02H H02K 120.6
C02L C02H C024 118.7(3)
C02L C02H H02K 120.6
Cl1 C02I H6AA 108.8
Cl2 C02I Cl1 109.68(17)
Cl2 C02I H6AA 108.8
Cl3 C02I Cl1 110.51(17)
Cl3 C02I Cl2 110.25(18)
Cl3 C02I H6AA 108.8
C022 C02J H02L 109.5
C022 C02J H02M 109.5
C022 C02J H02N 109.5
H02L C02J H02M 109.5
H02L C02J H02N 109.5
H02M C02J H02N 109.5
C022 C02K H02O 109.5
C022 C02K H02P 109.5
C022 C02K H02Q 109.5
H02O C02K H02P 109.5
H02O C02K H02Q 109.5
H02P C02K H02Q 109.5
C02H C02L H02R 119.7
C02H C02L C02O 120.7(3)
C02O C02L H02R 119.7
C02G C02M H02S 109.5
C02G C02M H02T 109.5
C02G C02M H02U 109.5
H02S C02M H02T 109.5
H02S C02M H02U 109.5
H02T C02M H02U 109.5
O0G C02N H02V 109.8
O0G C02N H02W 109.8
O0G C02N C02T 109.2(3)
H02V C02N H02W 108.3
C02T C02N H02V 109.8
C02T C02N H02W 109.8
C02F C02O C02L 121.9(3)
C02F C02O H02X 119.1
C02L C02O H02X 119.1
Cl4 C02P Cl5 109.4(2)
Cl4 C02P Cl8 110.5(2)
Cl4 C02P H7AA 108.3
Cl5 C02P H7AA 108.3
Cl8 C02P Cl5 112.0(2)
Cl8 C02P H7AA 108.3
C02G C02Q H02Y 109.5
C02G C02Q H 109.5
C02G C02Q HA 109.5
H02Y C02Q H 109.5
H02Y C02Q HA 109.5
H C02Q HA 109.5
Cl6 C02R Cl7 109.1(2)
Cl6 C02R H8AA 108.5
Cl7 C02R H8AA 108.5
Cl9 C02R Cl6 111.5(3)
Cl9 C02R Cl7 110.5(2)
Cl9 C02R H8AA 108.5
C2 C02S H1AA 108.8
C2 C02S HB 108.8
C2 C02S C02U 113.7(5)
H1AA C02S HB 107.7
C02U C02S H1AA 108.8
C02U C02S HB 108.8
C02N C02T H02Z 108.8
C02N C02T C02W 108.0(4)
C02W C02T H02Z 108.8
C02Y C02T C02N 113.0(4)
C02Y C02T H02Z 108.8
C02Y C02T C02W 109.4(5)
C02S C02U H2AA 108.7
C02S C02U HC 108.7
C02S C02U C02V 114.2(5)
H2AA C02U HC 107.6
C02V C02U H2AA 108.7
C02V C02U HC 108.7
C02U C02V H3AA 107.9
C02U C02V HD 107.9
H3AA C02V HD 107.2
C02X C02V C02U 117.5(5)
C02X C02V H3AA 107.9
C02X C02V HD 107.9
C02T C02W H02 109.5
C02T C02W HE 109.5
C02T C02W HF 109.5
H02 C02W HE 109.5
H02 C02W HF 109.5
HE C02W HF 109.5
C02V C02X H4AA 107.8
C02V C02X HG 107.8
C02V C02X C02Z 117.9(7)
H4AA C02X HG 107.2
C02Z C02X H4AA 107.8
C02Z C02X HG 107.8
C02T C02Y H0AA 109.5
C02T C02Y HH 109.5
C02T C02Y HI 109.5
H0AA C02Y HH 109.5
H0AA C02Y HI 109.5
HH C02Y HI 109.5
C02X C02Z H5AA 109.5
C02X C02Z HJ 109.5
C02X C02Z HK 109.5
H5AA C02Z HJ 109.5
H5AA C02Z HK 109.5
HJ C02Z HK 109.5

loop_
_geom_bond_atom_site_label_1
_geom_bond_atom_site_label_2
_geom_bond_distance
Cl1 C02I 1.765(3)
Cl2 C02I 1.764(3)
C2 H2A 0.9800
C2 H2B 0.9800
C2 H2C 0.9800
C2 C02S 1.487(11)
Cl3 C02I 1.753(3)
Cl4 C02P 1.746(4)
Cl5 C02P 1.756(4)
Cl6 C02R 1.750(4)
Cl7 C02R 1.760(4)
Cl8 C02P 1.748(4)
Cl9 C02R 1.744(5)
O00A C018 1.228(4)
O00B C01Y 1.333(4)
O00B C02E 1.455(3)
O00C C01C 1.350(3)
O00C C01Z 1.442(3)
O00D C01T 1.349(3)
O00D C02B 1.438(4)
O00E C01Q 1.218(4)
O00F C012 1.224(4)
O0G C01P 1.348(4)
O0G C02N 1.455(5)
O00H N0S 1.218(4)
N00I H00I 0.79(5)
N00I C00U 1.401(3)
N00I C012 1.347(4)
N00J C00T 1.356(3)
N00J C019 1.321(4)
N00K C00V 1.366(4)
N00K C016 1.320(4)
N00L C01G 1.359(4)
N00L C01H 1.327(4)
N00M H00M 0.65(4)
N00M C00X 1.395(4)
N00M C018 1.352(4)
N00N C017 1.320(4)
N00N C01L 1.366(4)
O00O C01Y 1.202(4)
N00P C00Y 1.415(3)
N00P C01E 1.400(4)
N00P C01V 1.402(4)
O0Q N0S 1.223(4)
N00R H00R 0.77(4)
N00R C01Q 1.354(4)
N00R C021 1.391(3)
N0S C029 1.475(4)
C00T C00U 1.437(4)
C00T C013 1.424(4)
C00U C01F 1.372(4)
C00V C00W 1.414(4)
C00V C00X 1.428(4)
C00W C01C 1.421(4)
C00W C01J 1.416(4)
C00X C01N 1.378(4)
C00Y C00Z 1.394(4)
C00Y C01D 1.394(4)
C00Z H00Z 0.9500
C00Z C014 1.392(4)
C010 H010 0.9500
C010 C013 1.421(4)
C010 C01B 1.364(4)
C011 C013 1.431(4)
C011 C01A 1.479(4)
C011 C01W 1.377(4)
C012 C017 1.514(4)
C014 H014 0.9500
C014 C01A 1.402(4)
C015 H015 0.9500
C015 C01A 1.398(4)
C015 C01D 1.387(4)
C016 C01K 1.405(4)
C016 C01Y 1.508(4)
C017 C01U 1.404(4)
C018 C01H 1.509(4)
C019 C01Q 1.509(4)
C019 C01W 1.407(4)
C01B H01B 0.9500
C01B C01F 1.415(4)
C01C C01K 1.376(4)
C01D H01D 0.9500
C01E C01M 1.414(4)
C01E C01R 1.393(4)
C01F H01F 0.9500
C01G C01X 1.415(4)
C01G C021 1.434(4)
C01H C01S 1.407(4)
C01I H01I 0.9500
C01I C01J 1.370(4)
C01I C01N 1.415(4)
C01J H01J 0.9500
C01K H01K 0.9500
C01L C01O 1.422(4)
C01L C029 1.418(4)
C01M C020 1.401(4)
C01M C024 1.440(4)
C01N H01N 0.9500
C01O C01P 1.418(5)
C01O C028 1.414(4)
C01P C01U 1.375(4)
C01R H01R 0.9500
C01R C026 1.387(4)
C01S H01S 0.9500
C01S C01T 1.376(4)
C01T C01X 1.424(4)
C01U H01U 0.9500
C01V C024 1.409(4)
C01V C02F 1.391(4)
C01W H01W 0.9500
C01X C02D 1.413(4)
C01Z H01A 0.9900
C01Z H01C 0.9900
C01Z C022 1.507(4)
C020 H020 0.9500
C020 C02A 1.384(4)
C021 C025 1.377(4)
C022 H022 1.0000
C022 C02J 1.528(4)
C022 C02K 1.527(4)
C023 H023 0.9500
C023 C029 1.363(4)
C023 C02C 1.409(5)
C024 C02H 1.402(4)
C025 H025 0.9500
C025 C027 1.421(4)
C026 H026 0.9500
C026 C02A 1.400(4)
C027 H027 0.9500
C027 C02D 1.368(5)
C028 H028 0.9500
C028 C02C 1.365(5)
C02A H02A 0.9500
C02B H02B 0.9900
C02B H02C 0.9900
C02B C02G 1.513(4)
C02C H02D 0.9500
C02D H02E 0.9500
C02E H02F 0.9800
C02E H02G 0.9800
C02E H02H 0.9800
C02F H02I 0.9500
C02F C02O 1.389(4)
C02G H02J 1.0000
C02G C02M 1.521(5)
C02G C02Q 1.524(5)
C02H H02K 0.9500
C02H C02L 1.384(5)
C02I H6AA 1.0000
C02J H02L 0.9800
C02J H02M 0.9800
C02J H02N 0.9800
C02K H02O 0.9800
C02K H02P 0.9800
C02K H02Q 0.9800
C02L H02R 0.9500
C02L C02O 1.396(5)
C02M H02S 0.9800
C02M H02T 0.9800
C02M H02U 0.9800
C02N H02V 0.9900
C02N H02W 0.9900
C02N C02T 1.519(5)
C02O H02X 0.9500
C02P H7AA 1.0000
C02Q H02Y 0.9800
C02Q H 0.9800
C02Q HA 0.9800
C02R H8AA 1.0000
C02S H1AA 0.9900
C02S HB 0.9900
C02S C02U 1.493(8)
C02T H02Z 1.0000
C02T C02W 1.533(7)
C02T C02Y 1.430(8)
C02U H2AA 0.9900
C02U HC 0.9900
C02U C02V 1.494(8)
C02V H3AA 0.9900
C02V HD 0.9900
C02V C02X 1.488(9)
C02W H02 0.9800
C02W HE 0.9800
C02W HF 0.9800
C02X H4AA 0.9900
C02X HG 0.9900
C02X C02Z 1.502(10)
C02Y H0AA 0.9800
C02Y HH 0.9800
C02Y HI 0.9800
C02Z H5AA 0.9800
C02Z HJ 0.9800
C02Z HK 0.9800

loop_
_geom_torsion_atom_site_label_1
_geom_torsion_atom_site_label_2
_geom_torsion_atom_site_label_3
_geom_torsion_atom_site_label_4
_geom_torsion
C2 C02S C02U C02V -177.9(6)
O00A C018 C01H N00L -164.8(2)
O00A C018 C01H C01S 16.1(4)
O00C C01C C01K C016 179.1(2)
O00C C01Z C022 C02J -168.4(2)
O00C C01Z C022 C02K 67.6(3)
O00D C01T C01X C01G -175.6(2)
O00D C01T C01X C02D 3.8(4)
O00D C02B C02G C02M 65.7(4)
O00D C02B C02G C02Q -171.0(3)
O00F C012 C017 N00N -162.8(3)
O00F C012 C017 C01U 19.3(4)
O0G C01P C01U C017 -173.0(3)
O0G C02N C02T C02W -178.7(4)
O0G C02N C02T C02Y -57.4(6)
O00H N0S C029 C01L 48.9(4)
O00H N0S C029 C023 -129.1(3)
N00I C00U C01F C01B 178.4(2)
N00I C012 C017 N00N 19.5(3)
N00I C012 C017 C01U -158.4(2)
N00J C00T C00U N00I 8.3(3)
N00J C00T C00U C01F -171.3(2)
N00J C00T C013 C010 171.3(2)
N00J C00T C013 C011 -5.8(4)
N00J C019 C01Q O00E -172.0(3)
N00J C019 C01Q N00R 10.9(4)
N00J C019 C01W C011 -4.5(4)
N00K C00V C00W C01C 0.1(4)
N00K C00V C00W C01J 178.2(2)
N00K C00V C00X N00M 5.3(3)
N00K C00V C00X C01N -175.9(2)
N00K C016 C01K C01C -0.1(4)
N00K C016 C01Y O00B -3.4(4)
N00K C016 C01Y O00O 176.6(3)
N00L C01G C01X C01T -5.3(4)
N00L C01G C01X C02D 175.3(3)
N00L C01G C021 N00R 6.5(4)
N00L C01G C021 C025 -175.1(3)
N00L C01H C01S C01T -2.9(4)
N00M C00X C01N C01I 175.3(2)
N00M C018 C01H N00L 15.8(3)
N00M C018 C01H C01S -163.2(2)
N00N C017 C01U C01P -5.2(4)
N00N C01L C01O C01P -4.7(4)
N00N C01L C01O C028 174.7(2)
N00N C01L C029 N0S 9.7(4)
N00N C01L C029 C023 -172.5(3)
N00P C00Y C00Z C014 -179.8(2)
N00P C00Y C01D C015 178.5(3)
N00P C01E C01M C020 177.9(2)
N00P C01E C01M C024 0.1(3)
N00P C01E C01R C026 -177.6(3)
N00P C01V C024 C01M -0.1(3)
N00P C01V C024 C02H 178.4(3)
N00P C01V C02F C02O -178.1(3)
O0Q N0S C029 C01L -132.7(3)
O0Q N0S C029 C023 49.3(4)
N00R C021 C025 C027 176.6(3)
C00T N00J C019 C01Q -173.3(2)
C00T N00J C019 C01W 3.9(4)
C00T C00U C01F C01B -2.1(4)
C00U N00I C012 O00F 1.6(5)
C00U N00I C012 C017 179.2(2)
C00U C00T C013 C010 -6.3(4)
C00U C00T C013 C011 176.6(2)
C00V N00K C016 C01K 1.0(4)
C00V N00K C016 C01Y -178.0(2)
C00V C00W C01C O00C -179.1(2)
C00V C00W C01C C01K 0.9(4)
C00V C00W C01J C01I -1.4(4)
C00V C00X C01N C01I -3.3(4)
C00W C00V C00X N00M -175.4(2)
C00W C00V C00X C01N 3.3(4)
C00W C01C C01K C016 -0.9(4)
C00X N00M C018 O00A 5.0(5)
C00X N00M C018 C01H -175.7(2)
C00X C00V C00W C01C -179.1(2)
C00X C00V C00W C01J -1.0(4)
C00Y N00P C01E C01M -177.2(2)
C00Y N00P C01E C01R 1.2(5)
C00Y N00P C01V C024 177.2(3)
C00Y N00P C01V C02F -5.4(5)
C00Y C00Z C014 C01A 1.9(4)
C00Z C00Y C01D C015 -0.6(4)
C00Z C014 C01A C011 174.7(3)
C00Z C014 C01A C015 -1.8(4)
C010 C01B C01F C00U -2.6(4)
C012 N00I C00U C00T 176.8(2)
C012 N00I C00U C01F -3.7(4)
C012 C017 C01U C01P 172.5(2)
C013 C00T C00U N00I -174.0(2)
C013 C00T C00U C01F 6.5(4)
C013 C010 C01B C01F 2.7(4)
C013 C011 C01A C014 52.3(4)
C013 C011 C01A C015 -131.3(3)
C013 C011 C01W C019 -0.2(4)
C016 N00K C00V C00W -1.0(4)
C016 N00K C00V C00X 178.2(2)
C017 N00N C01L C01O 5.4(4)
C017 N00N C01L C029 -178.0(2)
C018 N00M C00X C00V -176.7(3)
C018 N00M C00X C01N 4.6(5)
C018 C01H C01S C01T 176.0(2)
C019 N00J C00T C00U 179.0(2)
C019 N00J C00T C013 1.4(4)
C01A C011 C013 C00T -175.2(2)
C01A C011 C013 C010 7.8(4)
C01A C011 C01W C019 179.9(2)
C01A C015 C01D C00Y 0.7(4)
C01B C010 C013 C00T 1.8(4)
C01B C010 C013 C011 178.7(3)
C01C O00C C01Z C022 -179.1(2)
C01C C00W C01J C01I 176.6(3)
C01D C00Y C00Z C014 -0.7(4)
C01D C015 C01A C011 -176.1(3)
C01D C015 C01A C014 0.5(4)
C01E N00P C00Y C00Z 131.4(3)
C01E N00P C00Y C01D -47.7(4)
C01E N00P C01V C024 0.2(3)
C01E N00P C01V C02F 177.6(3)
C01E C01M C020 C02A 0.2(4)
C01E C01M C024 C01V 0.0(3)
C01E C01M C024 C02H -178.2(3)
C01E C01R C026 C02A -0.1(4)
C01G N00L C01H C018 -177.4(2)
C01G N00L C01H C01S 1.5(4)
C01G C01X C02D C027 1.3(4)
C01G C021 C025 C027 -1.7(4)
C01H N00L C01G C01X 2.7(4)
C01H N00L C01G C021 -176.5(2)
C01H C01S C01T O00D 179.3(2)
C01H C01S C01T C01X 0.1(4)
C01J C00W C01C O00C 2.8(4)
C01J C00W C01C C01K -177.2(3)
C01J C01I C01N C00X 0.9(4)
C01K C016 C01Y O00B 177.5(2)
C01K C016 C01Y O00O -2.6(4)
C01L N00N C017 C012 -178.1(2)
C01L N00N C017 C01U -0.3(4)
C01L C01O C01P O0G 177.6(2)
C01L C01O C01P C01U -1.2(4)
C01L C01O C028 C02C -0.9(4)
C01M C01E C01R C026 0.6(4)
C01M C020 C02A C026 0.3(4)
C01M C024 C02H C02L 177.8(3)
C01N C01I C01J C00W 1.5(4)
C01O C01L C029 N0S -173.4(2)
C01O C01L C029 C023 4.4(4)
C01O C01P C01U C017 5.7(4)
C01O C028 C02C C023 1.7(4)
C01P O0G C02N C02T 154.6(3)
C01P C01O C028 C02C 178.5(3)
C01Q N00R C021 C01G -172.0(3)
C01Q N00R C021 C025 9.6(5)
C01Q C019 C01W C011 172.7(2)
C01R C01E C01M C020 -0.7(4)
C01R C01E C01M C024 -178.4(3)
C01R C026 C02A C020 -0.4(4)
C01S C01T C01X C01G 3.7(4)
C01S C01T C01X C02D -176.9(3)
C01T O00D C02B C02G -176.6(2)
C01T C01X C02D C027 -178.1(3)
C01V N00P C00Y C00Z -45.1(4)
C01V N00P C00Y C01D 135.7(3)
C01V N00P C01E C01M -0.2(3)
C01V N00P C01E C01R 178.2(3)
C01V C024 C02H C02L -0.2(5)
C01V C02F C02O C02L 0.7(6)
C01W C011 C013 C00T 5.0(4)
C01W C011 C013 C010 -172.0(3)
C01W C011 C01A C014 -127.9(3)
C01W C011 C01A C015 48.5(4)
C01W C019 C01Q O00E 10.6(4)
C01W C019 C01Q N00R -166.5(3)
C01X C01G C021 N00R -172.8(2)
C01X C01G C021 C025 5.6(4)
C01Y C016 C01K C01C 178.9(2)
C01Z O00C C01C C00W -173.3(2)
C01Z O00C C01C C01K 6.8(4)
C020 C01M C024 C01V -177.3(3)
C020 C01M C024 C02H 4.5(6)
C021 N00R C01Q O00E 2.6(5)
C021 N00R C01Q C019 179.6(3)
C021 C01G C01X C01T 174.0(2)
C021 C01G C01X C02D -5.4(4)
C021 C025 C027 C02D -2.6(5)
C024 C01M C020 C02A 177.3(3)
C024 C01V C02F C02O -1.0(5)
C024 C02H C02L C02O 0.0(6)
C025 C027 C02D C01X 2.7(5)
C028 C01O C01P O0G -1.8(4)
C028 C01O C01P C01U 179.4(3)
C029 C01L C01O C01P 178.6(2)
C029 C01L C01O C028 -2.0(4)
C029 C023 C02C C028 0.5(4)
C02B O00D C01T C01S 0.5(4)
C02B O00D C01T C01X 179.8(2)
C02C C023 C029 N0S 174.2(2)
C02C C023 C029 C01L -3.7(4)
C02E O00B C01Y O00O -4.7(4)
C02E O00B C01Y C016 175.2(2)
C02F C01V C024 C01M -177.8(3)
C02F C01V C024 C02H 0.7(5)
C02H C02L C02O C02F -0.3(7)
C02N O0G C01P C01O -170.8(3)
C02N O0G C01P C01U 7.9(5)
C02S C02U C02V C02X 178.0(5)
C02U C02V C02X C02Z -175.9(6)
